data_2015550
loop_
_publ_author_name
'Ebihara, Masahiro'
'Yamada, Kaori'
'Kawamura, Takashi'

_publ_section_title
;
 Paddlewheel dirhodium complexes bridged by <i>para</i>-substituted
 benzoates
;
_journal_coeditor_code FG3029
_journal_issue 9
_journal_name_full 'Acta Crystallographica Section C'
_journal_page_first m451
_journal_page_last m454
_journal_paper_doi 10.1107/S0108270106030320
_journal_volume 62
_journal_year 2006
_chemical_formula_iupac '[Rh2 (C11 H14 N O2)4 (C7 H5 N1)2] , 2C7 H5 N'
_chemical_formula_moiety 'C58 H66 N6 O8 Rh2 , 2C7 H5 N'
_chemical_formula_sum 'C72 H76 N8 O8 Rh2'
_chemical_formula_weight 1387.23
_chemical_name_systematic
;
bis(benzonitrile)tetrakis[\m-<i>p</i>-(diethylamino)benzoato-
\k^2^O,O']dirhodium(II)(Rh---Rh) benzonitrile disolvate
;
_space_group_IT_number 2
_symmetry_cell_setting triclinic
_symmetry_space_group_name_Hall '-P 1'
_symmetry_space_group_name_H-M 'P -1'
_atom_sites_solution_hydrogens geom
_atom_sites_solution_primary direct
_atom_sites_solution_secondary difmap
_audit_creation_method SHELXL97
_cell_angle_alpha 98.641(6)
_cell_angle_beta 90.781(6)
_cell_angle_gamma 99.424(6)
_cell_formula_units_Z 1
_cell_length_a 10.049(4)
_cell_length_b 12.752(6)
_cell_length_c 13.479(6)
_cell_measurement_reflns_used 3948
_cell_measurement_temperature 296(2)
_cell_measurement_theta_max 27.5
_cell_measurement_theta_min 3.1
_cell_volume 1683.3(13)
_computing_cell_refinement CrystalClear
_computing_data_collection
;
CrystalClear (Molecular Structure Corporation & Rigaku, 2001)
;
_computing_data_reduction
;
TEXSAN (Molecular Structure Corporation & Rigaku, 2004)
;
_computing_molecular_graphics 'ORTEPII (Johnson, 1976)'
_computing_publication_material 'SHELXL97 and TEXSAN'
_computing_structure_refinement 'SHELXL97 (Sheldrick, 1997)'
_computing_structure_solution 'SIR97 (Altomare <i>et al.</i>,  1999)'
_diffrn_ambient_temperature 296(2)
_diffrn_detector_area_resol_mean 14.62
_diffrn_measured_fraction_theta_full 0.993
_diffrn_measured_fraction_theta_max 0.993
_diffrn_measurement_device_type 'Rigaku/MSC Mercury CCD area-detector'
_diffrn_measurement_method \w
_diffrn_radiation_monochromator graphite
_diffrn_radiation_type MoK\a
_diffrn_radiation_wavelength 0.71070
_diffrn_reflns_av_R_equivalents 0.0455
_diffrn_reflns_av_sigmaI/netI 0.0927
_diffrn_reflns_limit_h_max 13
_diffrn_reflns_limit_h_min -10
_diffrn_reflns_limit_k_max 16
_diffrn_reflns_limit_k_min -14
_diffrn_reflns_limit_l_max 17
_diffrn_reflns_limit_l_min -16
_diffrn_reflns_number 13963
_diffrn_reflns_theta_full 27.48
_diffrn_reflns_theta_max 27.48
_diffrn_reflns_theta_min 3.06
_exptl_absorpt_coefficient_mu 0.551
_exptl_absorpt_correction_type none
_exptl_crystal_colour dark-red
_exptl_crystal_density_diffrn 1.368
_exptl_crystal_density_method 'not measured'
_exptl_crystal_description Block
_exptl_crystal_F_000 718
_exptl_crystal_size_max 0.20
_exptl_crystal_size_mid 0.10
_exptl_crystal_size_min 0.10
_refine_diff_density_max 0.519
_refine_diff_density_min -0.710
_refine_ls_extinction_method none
_refine_ls_goodness_of_fit_ref 1.053
_refine_ls_hydrogen_treatment constr
_refine_ls_matrix_type full
_refine_ls_number_parameters 475
_refine_ls_number_reflns 7660
_refine_ls_number_restraints 0
_refine_ls_restrained_S_all 1.053
_refine_ls_R_factor_all 0.0883
_refine_ls_R_factor_gt 0.0550
_refine_ls_shift/su_max 0.016
_refine_ls_shift/su_mean 0.001
_refine_ls_structure_factor_coef Fsqd
_refine_ls_weighting_details 'calc w = 1/[\s^2^(Fo^2^)+(0.0391P)^2^] where P=(Fo^2^+2Fc^2^)/3'
_refine_ls_weighting_scheme calc
_refine_ls_wR_factor_gt 0.0950
_refine_ls_wR_factor_ref 0.1035
_reflns_number_gt 5661
_reflns_number_total 7660
_reflns_threshold_expression I>2\s(I)
_cod_data_source_file fg3029.cif
_cod_data_source_block I
_cod_database_code 2015550
_cod_database_fobs_code 2015550

loop_
_symmetry_equiv_pos_as_xyz
'x, y, z'
'-x, -y, -z'

loop_
_atom_site_type_symbol
_atom_site_label
_atom_site_fract_x
_atom_site_fract_y
_atom_site_fract_z
_atom_site_U_iso_or_equiv
_atom_site_adp_type
_atom_site_calc_flag
_atom_site_refinement_flags
_atom_site_occupancy
_atom_site_disorder_assembly
_atom_site_disorder_group
Rh Rh1 0.552152(11) 0.421492(9) 0.485928(7) 0.02236(3) Uani d . 1 . .
O O1 0.73006(9) 0.51287(7) 0.54496(6) 0.0303(3) Uani d . 1 . .
O O2 0.62944(9) 0.66036(7) 0.57133(6) 0.0299(3) Uani d . 1 . .
C C1 0.73019(14) 0.61217(11) 0.57619(8) 0.0251(4) Uani d . 1 . .
C C2 0.85701(14) 0.67764(11) 0.62264(9) 0.0271(4) Uani d . 1 . .
C C3 0.97393(14) 0.63500(11) 0.63393(9) 0.0308(4) Uani d . 1 . .
H H1 0.9753 0.5637 0.6069 0.037 Uiso calc R 1 . .
C C4 1.08789(15) 0.69553(12) 0.68399(9) 0.0355(5) Uani d . 1 . .
H H2 1.1636 0.6637 0.6914 0.043 Uiso calc R 1 . .
C C5 1.09239(15) 0.80456(12) 0.72428(9) 0.0347(5) Uani d . 1 . .
C C6 0.97561(15) 0.84857(12) 0.70855(10) 0.0379(5) Uani d . 1 . .
H H3 0.9755 0.9212 0.7310 0.045 Uiso calc R 1 . .
C C7 0.86136(14) 0.78590(11) 0.66046(9) 0.0333(4) Uani d . 1 . .
H H4 0.7849 0.8169 0.6531 0.040 Uiso calc R 1 . .
N N1 1.20521(12) 0.86475(10) 0.77475(9) 0.0448(4) Uani d . 1 . .
C C8 1.20818(17) 0.97993(13) 0.81210(12) 0.0588(6) Uani d . 1 . .
H H5 1.1692 1.0121 0.7603 0.071 Uiso calc R 1 . .
H H6 1.3015 1.0148 0.8239 0.071 Uiso calc R 1 . .
C C9 1.1340(2) 1.00218(17) 0.90689(13) 0.0874(8) Uani d . 1 . .
H H7 1.0413 0.9682 0.8961 0.131 Uiso calc R 1 . .
H H8 1.1386 1.0784 0.9253 0.131 Uiso calc R 1 . .
H H9 1.1748 0.9741 0.9598 0.131 Uiso calc R 1 . .
C C10 1.31034(16) 0.81547(15) 0.81423(11) 0.0604(6) Uani d . 1 . .
H H10 1.3915 0.8689 0.8283 0.072 Uiso calc R 1 . .
H H11 1.3306 0.7585 0.7634 0.072 Uiso calc R 1 . .
C C11 1.2724(2) 0.76896(18) 0.90915(12) 0.1005(9) Uani d . 1 . .
H H12 1.2620 0.8261 0.9621 0.151 Uiso calc R 1 . .
H H13 1.3422 0.7320 0.9284 0.151 Uiso calc R 1 . .
H H14 1.1889 0.7194 0.8970 0.151 Uiso calc R 1 . .
O O3 0.50002(9) 0.39384(7) 0.62665(6) 0.0285(3) Uani d . 1 . .
O O4 0.39815(9) 0.54064(7) 0.65149(6) 0.0296(3) Uani d . 1 . .
C C12 0.43364(13) 0.45797(11) 0.67920(9) 0.0270(4) Uani d . 1 A .
C C13 0.39445(14) 0.43526(11) 0.77973(9) 0.0320(4) Uani d . 1 . .
C C14 0.45205(16) 0.36432(12) 0.82801(10) 0.0399(5) Uani d . 1 A .
H H15 0.5248 0.3372 0.7982 0.048 Uiso calc PR 0.5339(11) A 1
H H16 0.5072 0.3204 0.7938 0.048 Uiso calc PR 0.4661(11) A 2
C C15A 0.4100(3) 0.3302(2) 0.91768(17) 0.0361(9) Uani d P 0.5339(11) A 1
H H17 0.4492 0.2793 0.9450 0.043 Uiso calc PR 0.5339(11) A 1
C C16A 0.3041(3) 0.3773(2) 0.96514(19) 0.0398(9) Uani d P 0.5339(11) A 1
C C17A 0.2421(3) 0.4450(2) 0.91452(18) 0.0435(9) Uani d P 0.5339(11) A 1
H H18 0.1702 0.4739 0.9439 0.052 Uiso calc PR 0.5339(11) A 1
C C18A 0.2823(3) 0.4708(2) 0.82403(17) 0.0339(8) Uani d P 0.5339(11) A 1
H H19 0.2342 0.5127 0.7913 0.041 Uiso calc PR 0.5339(11) A 1
N N2A 0.2619(3) 0.3531(2) 1.05754(16) 0.0475(8) Uani d P 0.5339(11) A 1
C C19 0.3612(2) 0.31944(15) 1.12892(11) 0.0650(7) Uani d . 1 . .
H H20 0.4541 0.3394 1.1110 0.078 Uiso calc PR 0.5339(11) A 1
H H21 0.3508 0.3496 1.1983 0.078 Uiso calc PR 0.5339(11) A 1
H H22 0.4576 0.3296 1.1191 0.078 Uiso calc PR 0.4661(11) A 2
H H23 0.3512 0.3403 1.2003 0.078 Uiso calc PR 0.4661(11) A 2
C C20 0.3171(2) 0.20260(16) 1.11041(15) 0.0956(9) Uani d . 1 A .
H H24 0.2213 0.1866 1.1175 0.143 Uiso calc R 1 . .
H H25 0.3622 0.1702 1.1580 0.143 Uiso calc R 1 . .
H H26 0.3389 0.1745 1.0436 0.143 Uiso calc R 1 . .
C C21A 0.1352(3) 0.3818(3) 1.0990(2) 0.0533(11) Uani d P 0.5339(11) A 1
H H27 0.0688 0.3756 1.0446 0.064 Uiso calc PR 0.5339(11) A 1
H H28 0.1001 0.3315 1.1435 0.064 Uiso calc PR 0.5339(11) A 1
C C22A 0.1556(4) 0.4916(3) 1.1547(2) 0.0847(16) Uani d P 0.5339(11) A 1
H H29 0.2162 0.4966 1.2115 0.127 Uiso calc PR 0.5339(11) A 1
H H30 0.0705 0.5088 1.1774 0.127 Uiso calc PR 0.5339(11) A 1
H H31 0.1933 0.5413 1.1115 0.127 Uiso calc PR 0.5339(11) A 1
N N3 0.63450(11) 0.26902(9) 0.45682(7) 0.0289(3) Uani d . 1 . .
C C23 0.65322(14) 0.18222(11) 0.44693(9) 0.0293(4) Uani d . 1 . .
C C24 0.67660(15) 0.07296(11) 0.43877(9) 0.0331(4) Uani d . 1 . .
C C25 0.58005(17) -0.01020(12) 0.39092(11) 0.0453(5) Uani d . 1 . .
H H32 0.5033 0.0049 0.3603 0.054 Uiso calc R 1 . .
C C26 0.59831(18) -0.11516(13) 0.38887(12) 0.0548(6) Uani d . 1 . .
H H33 0.5334 -0.1714 0.3576 0.066 Uiso calc R 1 . .
C C27 0.71266(18) -0.13652(13) 0.43313(12) 0.0563(6) Uani d . 1 . .
H H34 0.7250 -0.2074 0.4317 0.068 Uiso calc R 1 . .
C C28 0.80813(19) -0.05491(13) 0.47898(12) 0.0576(6) Uani d . 1 . .
H H35 0.8850 -0.0707 0.5088 0.069 Uiso calc R 1 . .
C C29 0.79253(16) 0.05088(12) 0.48190(11) 0.0439(5) Uani d . 1 . .
H H36 0.8588 0.1064 0.5123 0.053 Uiso calc R 1 . .
N N4 0.6152(2) 0.10310(16) 0.83623(12) 0.1085(9) Uani d . 1 . .
C C30 0.7048(2) 0.15151(17) 0.80061(13) 0.0774(8) Uani d . 1 . .
C C31 0.81370(19) 0.21005(15) 0.75547(12) 0.0598(6) Uani d . 1 . .
C C32 0.79204(19) 0.27358(14) 0.68501(11) 0.0564(6) Uani d . 1 . .
H H37 0.7041 0.2805 0.6682 0.068 Uiso calc R 1 . .
C C33 0.89628(19) 0.32648(15) 0.63942(13) 0.0634(7) Uani d . 1 . .
H H38 0.8792 0.3681 0.5912 0.076 Uiso calc R 1 . .
C C34 1.0263(2) 0.31881(17) 0.66409(15) 0.0834(8) Uani d . 1 . .
H H39 1.0980 0.3555 0.6335 0.100 Uiso calc R 1 . .
C C35 1.0497(2) 0.25543(18) 0.73555(16) 0.0952(9) Uani d . 1 . .
H H40 1.1381 0.2503 0.7529 0.114 Uiso calc R 1 . .
C C36 0.9460(2) 0.20057(17) 0.78068(15) 0.0834(8) Uani d . 1 . .
H H41 0.9630 0.1574 0.8276 0.100 Uiso calc R 1 . .
C C15B 0.4265(3) 0.3597(2) 0.9275(2) 0.0338(10) Uani d P 0.4661(11) A 2
H H42 0.4729 0.3159 0.9593 0.041 Uiso calc PR 0.4661(11) A 2
C C16B 0.3402(3) 0.4130(3) 0.9840(2) 0.0349(10) Uani d P 0.4661(11) A 2
C C17B 0.2857(3) 0.4890(3) 0.9367(2) 0.0386(10) Uani d P 0.4661(11) A 2
H H43 0.2271 0.5297 0.9708 0.046 Uiso calc PR 0.4661(11) A 2
C C18B 0.3196(3) 0.5029(3) 0.8395(2) 0.0356(10) Uani d P 0.4661(11) A 2
H H44 0.2916 0.5593 0.8128 0.043 Uiso calc PR 0.4661(11) A 2
N N2B 0.3119(3) 0.4045(2) 1.08063(17) 0.0440(9) Uani d P 0.4661(11) A 2
C C21B 0.2207(4) 0.4668(4) 1.1357(2) 0.0716(16) Uani d P 0.4661(11) A 2
H H45 0.2393 0.5399 1.1212 0.086 Uiso calc PR 0.4661(11) A 2
H H46 0.2383 0.4695 1.2071 0.086 Uiso calc PR 0.4661(11) A 2
C C22B 0.0685(5) 0.4204(4) 1.1101(3) 0.105(2) Uani d P 0.4661(11) A 2
H H47 0.0534 0.4051 1.0386 0.158 Uiso calc PR 0.4661(11) A 2
H H48 0.0143 0.4722 1.1378 0.158 Uiso calc PR 0.4661(11) A 2
H H49 0.0441 0.3554 1.1383 0.158 Uiso calc PR 0.4661(11) A 2

loop_
_atom_site_aniso_label
_atom_site_aniso_U_11
_atom_site_aniso_U_22
_atom_site_aniso_U_33
_atom_site_aniso_U_12
_atom_site_aniso_U_13
_atom_site_aniso_U_23
Rh1 0.02241(5) 0.02235(5) 0.02284(4) 0.00427(4) 0.00088(4) 0.00454(4)
O1 0.0243(5) 0.0277(5) 0.0378(5) 0.0056(4) -0.0043(4) 0.0011(4)
O2 0.0252(5) 0.0266(5) 0.0369(5) 0.0035(4) -0.0029(4) 0.0031(4)
C1 0.0263(7) 0.0303(7) 0.0208(6) 0.0028(6) 0.0032(5) 0.0121(5)
C2 0.0231(7) 0.0326(8) 0.0254(6) 0.0003(6) -0.0001(6) 0.0082(6)
C3 0.0285(8) 0.0309(8) 0.0326(7) 0.0017(7) 0.0023(6) 0.0070(6)
C4 0.0240(8) 0.0456(9) 0.0384(7) 0.0041(7) -0.0019(6) 0.0138(7)
C5 0.0311(8) 0.0433(9) 0.0278(6) -0.0010(7) -0.0003(6) 0.0079(6)
C6 0.0340(9) 0.0349(8) 0.0403(8) -0.0005(7) -0.0049(7) -0.0007(7)
C7 0.0271(8) 0.0359(8) 0.0379(7) 0.0058(7) -0.0012(6) 0.0087(6)
N1 0.0305(7) 0.0505(8) 0.0468(7) -0.0048(6) -0.0131(6) 0.0007(6)
C8 0.0395(10) 0.0640(12) 0.0629(10) -0.0083(9) -0.0090(9) -0.0029(9)
C9 0.0949(16) 0.1037(16) 0.0595(11) 0.0295(13) -0.0153(11) -0.0124(11)
C10 0.0347(9) 0.0768(13) 0.0610(10) 0.0047(9) -0.0219(8) -0.0096(9)
C11 0.1241(16) 0.1501(19) 0.0428(10) 0.0803(13) -0.0129(11) 0.0031(11)
O3 0.0336(5) 0.0292(5) 0.0261(4) 0.0107(4) 0.0068(4) 0.0089(4)
O4 0.0349(5) 0.0336(5) 0.0241(4) 0.0113(4) 0.0080(4) 0.0100(4)
C12 0.0212(7) 0.0323(8) 0.0268(6) 0.0005(6) 0.0016(6) 0.0071(6)
C13 0.0334(8) 0.0367(8) 0.0286(6) 0.0099(7) 0.0073(6) 0.0087(6)
C14 0.0416(9) 0.0519(9) 0.0322(7) 0.0222(7) 0.0103(6) 0.0094(7)
C15A 0.0499(17) 0.0332(15) 0.0307(12) 0.0169(13) 0.0175(12) 0.0107(11)
C16A 0.0431(17) 0.0496(18) 0.0298(13) 0.0114(14) 0.0000(12) 0.0121(12)
C17A 0.0442(17) 0.0597(19) 0.0333(13) 0.0252(14) 0.0177(12) 0.0094(13)
C18A 0.0284(15) 0.0482(16) 0.0310(12) 0.0146(13) 0.0029(11) 0.0165(12)
N2A 0.0528(16) 0.0617(16) 0.0360(11) 0.0198(13) 0.0207(11) 0.0203(11)
C19 0.0783(13) 0.0830(13) 0.0395(8) 0.0236(11) 0.0127(9) 0.0160(9)
C20 0.0970(18) 0.0988(17) 0.0777(13) -0.0187(15) 0.0234(13) 0.0080(12)
C21A 0.058(2) 0.072(2) 0.0411(15) 0.0254(17) 0.0192(14) 0.0266(14)
C22A 0.123(3) 0.082(3) 0.0554(19) 0.024(3) 0.034(2) 0.0206(19)
N3 0.0281(7) 0.0260(6) 0.0337(6) 0.0060(5) 0.0023(5) 0.0060(5)
C23 0.0275(8) 0.0317(8) 0.0293(6) 0.0049(6) 0.0041(6) 0.0059(6)
C24 0.0415(9) 0.0248(7) 0.0344(7) 0.0085(7) 0.0086(7) 0.0055(6)
C25 0.0421(10) 0.0408(9) 0.0525(9) 0.0112(8) 0.0047(8) 0.0008(8)
C26 0.0579(12) 0.0317(9) 0.0701(10) -0.0014(8) 0.0180(9) 0.0011(8)
C27 0.0694(12) 0.0296(8) 0.0776(11) 0.0173(8) 0.0287(9) 0.0210(8)
C28 0.0632(12) 0.0432(9) 0.0760(11) 0.0218(9) 0.0030(9) 0.0265(8)
C29 0.0446(10) 0.0347(9) 0.0560(9) 0.0137(8) 0.0001(8) 0.0114(7)
N4 0.1033(16) 0.1449(18) 0.0730(11) -0.0077(14) -0.0105(11) 0.0353(11)
C30 0.0810(15) 0.0991(16) 0.0507(10) 0.0080(13) -0.0138(10) 0.0164(10)
C31 0.0566(12) 0.0717(13) 0.0499(9) 0.0110(10) 0.0004(9) 0.0052(9)
C32 0.0569(11) 0.0647(11) 0.0470(9) 0.0179(9) -0.0052(8) -0.0007(8)
C33 0.0590(12) 0.0615(12) 0.0726(11) 0.0157(10) -0.0056(10) 0.0141(9)
C34 0.0599(14) 0.0911(16) 0.1027(15) 0.0137(12) 0.0121(12) 0.0239(13)
C35 0.0626(14) 0.1208(18) 0.1132(16) 0.0381(13) -0.0062(13) 0.0297(14)
C36 0.0853(16) 0.0913(15) 0.0850(13) 0.0277(13) -0.0004(12) 0.0360(11)
C15B 0.046(2) 0.0218(15) 0.0393(16) 0.0142(14) -0.0093(15) 0.0139(13)
C16B 0.042(2) 0.047(2) 0.0173(13) 0.0136(16) 0.0057(13) 0.0033(13)
C17B 0.054(2) 0.0409(18) 0.0293(15) 0.0267(15) 0.0165(14) 0.0102(14)
C18B 0.037(2) 0.0357(18) 0.0343(16) 0.0061(16) 0.0026(15) 0.0072(14)
N2B 0.0512(18) 0.0590(18) 0.0262(12) 0.0158(15) 0.0095(12) 0.0129(12)
C21B 0.091(3) 0.102(3) 0.0290(17) 0.031(3) 0.0257(19) 0.0138(19)
C22B 0.077(3) 0.187(5) 0.075(3) 0.058(3) 0.027(2) 0.051(3)

loop_
_atom_type_symbol
_atom_type_description
_atom_type_scat_dispersion_real
_atom_type_scat_dispersion_imag
_atom_type_scat_source
C C 0.0033 0.0016 'International Tables Vol C Tables 4.2.6.8 and 6.1.1.4'
H H 0.0000 0.0000 'International Tables Vol C Tables 4.2.6.8 and 6.1.1.4'
N N 0.0061 0.0033 'International Tables Vol C Tables 4.2.6.8 and 6.1.1.4'
O O 0.0106 0.0060 'International Tables Vol C Tables 4.2.6.8 and 6.1.1.4'
Rh Rh -1.1178 0.9187 'International Tables Vol C Tables 4.2.6.8 and 6.1.1.4'

loop_
_geom_angle_atom_site_label_1
_geom_angle_atom_site_label_2
_geom_angle_atom_site_label_3
_geom_angle_site_symmetry_1
_geom_angle_site_symmetry_3
_geom_angle
_geom_angle_publ_flag
Rh1 Rh1 O1 2_666 . 89.16(4) no
Rh1 Rh1 O2 2_666 2_666 87.17(4) no
Rh1 Rh1 O3 2_666 . 88.20(3) no
Rh1 Rh1 O4 2_666 2_666 88.11(3) no
Rh1 Rh1 N3 2_666 . 175.93(3) no
O1 Rh1 O2 . 2_666 176.33(4) no
O1 Rh1 O3 . . 89.53(4) no
O1 Rh1 O4 . 2_666 89.30(4) no
O1 Rh1 N3 . . 94.87(5) no
O2 Rh1 O3 2_666 . 90.51(4) no
O2 Rh1 O4 2_666 2_666 90.44(4) no
O2 Rh1 N3 2_666 . 88.80(5) no
O3 Rh1 O4 . 2_666 176.14(4) no
O3 Rh1 N3 . . 91.29(4) no
O4 Rh1 N3 2_666 . 92.47(4) no
C1 O1 Rh1 . . 117.60(9) no
C1 O2 Rh1 . 2_666 120.65(8) no
O1 C1 O2 . . 125.39(11) no
O1 C1 C2 . . 117.84(13) no
O2 C1 C2 . . 116.77(12) no
C3 C2 C7 . . 117.15(12) no
C3 C2 C1 . . 122.76(12) no
C7 C2 C1 . . 120.06(13) no
C4 C3 C2 . . 121.76(13) no
C4 C3 H1 . . 119.1 no
C2 C3 H1 . . 119.1 no
C3 C4 C5 . . 121.48(14) no
C3 C4 H2 . . 119.3 no
C5 C4 H2 . . 119.3 no
N1 C5 C6 . . 121.94(13) no
N1 C5 C4 . . 121.62(14) no
C6 C5 C4 . . 116.44(12) no
C7 C6 C5 . . 121.14(14) no
C7 C6 H3 . . 119.4 no
C5 C6 H3 . . 119.4 no
C6 C7 C2 . . 121.94(14) no
C6 C7 H4 . . 119.0 no
C2 C7 H4 . . 119.0 no
C5 N1 C10 . . 121.85(14) no
C5 N1 C8 . . 120.05(14) no
C10 N1 C8 . . 116.48(12) no
N1 C8 C9 . . 114.46(15) no
N1 C8 H5 . . 108.6 no
C9 C8 H5 . . 108.6 no
N1 C8 H6 . . 108.6 no
C9 C8 H6 . . 108.6 no
H5 C8 H6 . . 107.6 no
C8 C9 H7 . . 109.5 no
C8 C9 H8 . . 109.5 no
H7 C9 H8 . . 109.5 no
C8 C9 H9 . . 109.5 no
H7 C9 H9 . . 109.5 no
H8 C9 H9 . . 109.5 no
N1 C10 C11 . . 113.23(15) no
N1 C10 H10 . . 108.9 no
C11 C10 H10 . . 108.9 no
N1 C10 H11 . . 108.9 no
C11 C10 H11 . . 108.9 no
H10 C10 H11 . . 107.7 no
C10 C11 H12 . . 109.5 no
C10 C11 H13 . . 109.5 no
H12 C11 H13 . . 109.5 no
C10 C11 H14 . . 109.5 no
H12 C11 H14 . . 109.5 no
H13 C11 H14 . . 109.5 no
C12 O3 Rh1 . . 118.97(9) no
C12 O4 Rh1 . 2_666 119.68(8) no
O4 C12 O3 . . 125.02(12) no
O4 C12 C13 . . 116.87(12) no
O3 C12 C13 . . 118.11(13) no
C14 C13 C18A . . 115.90(16) no
C14 C13 C18B . . 116.21(17) no
C14 C13 C12 . . 122.34(13) no
C18A C13 C12 . . 120.99(16) no
C18B C13 C12 . . 119.96(18) no
C15B C14 C13 . . 119.02(19) no
C13 C14 C15A . . 125.33(18) no
C13 C14 H15 . . 117.3 no
C15A C14 H15 . . 117.3 no
C15B C14 H16 . . 120.5 no
C13 C14 H16 . . 120.5 no
C15A C14 H16 . . 112.1 no
C14 C15A C16A . . 116.5(2) no
C14 C15A H17 . . 121.8 no
C16A C15A H17 . . 121.8 no
N2A C16A C17A . . 121.6(3) no
N2A C16A C15A . . 120.2(3) no
C17A C16A C15A . . 118.1(2) no
C18A C17A C16A . . 122.8(3) no
C18A C17A H18 . . 118.6 no
C16A C17A H18 . . 118.6 no
C17A C18A C13 . . 121.0(3) no
C17A C18A H19 . . 119.5 no
C13 C18A H19 . . 119.5 no
C16A N2A C21A . . 121.5(3) no
C16A N2A C19 . . 119.5(2) no
C21A N2A C19 . . 117.6(2) no
C20 C19 N2B . . 129.38(18) no
C20 C19 N2A . . 99.70(16) no
C20 C19 H20 . . 111.8 no
N2B C19 H20 . . 94.1 no
N2A C19 H20 . . 111.8 no
C20 C19 H21 . . 111.8 no
N2B C19 H21 . . 97.9 no
N2A C19 H21 . . 111.8 no
H20 C19 H21 . . 109.6 no
C20 C19 H22 . . 104.9 no
N2B C19 H22 . . 104.9 no
N2A C19 H22 . . 122.3 no
H21 C19 H22 . . 105.9 no
C20 C19 H23 . . 104.9 no
N2B C19 H23 . . 104.9 no
N2A C19 H23 . . 116.9 no
H20 C19 H23 . . 110.9 no
H22 C19 H23 . . 105.8 no
C19 C20 H24 . . 109.5 no
C19 C20 H25 . . 109.5 no
H24 C20 H25 . . 109.5 no
C19 C20 H26 . . 109.5 no
H24 C20 H26 . . 109.5 no
H25 C20 H26 . . 109.5 no
C22A C21A N2A . . 111.8(3) no
C22A C21A H27 . . 109.3 no
N2A C21A H27 . . 109.3 no
C22A C21A H28 . . 109.3 no
N2A C21A H28 . . 109.3 no
H27 C21A H28 . . 107.9 no
C23 N3 Rh1 . . 166.99(11) no
N3 C23 C24 . . 177.70(13) no
C29 C24 C25 . . 120.24(14) no
C29 C24 C23 . . 120.02(12) no
C25 C24 C23 . . 119.69(14) no
C26 C25 C24 . . 119.69(16) no
C26 C25 H32 . . 120.2 no
C24 C25 H32 . . 120.2 no
C27 C26 C25 . . 119.73(14) no
C27 C26 H33 . . 120.1 no
C25 C26 H33 . . 120.1 no
C28 C27 C26 . . 120.58(16) no
C28 C27 H34 . . 119.7 no
C26 C27 H34 . . 119.7 no
C27 C28 C29 . . 120.88(17) no
C27 C28 H35 . . 119.6 no
C29 C28 H35 . . 119.6 no
C28 C29 C24 . . 118.86(14) no
C28 C29 H36 . . 120.6 no
C24 C29 H36 . . 120.6 no
N4 C30 C31 . . 179.1(2) no
C32 C31 C36 . . 119.02(18) no
C32 C31 C30 . . 121.49(18) no
C36 C31 C30 . . 119.46(19) no
C33 C32 C31 . . 121.34(18) no
C33 C32 H37 . . 119.3 no
C31 C32 H37 . . 119.3 no
C32 C33 C34 . . 120.26(19) no
C32 C33 H38 . . 119.9 no
C34 C33 H38 . . 119.9 no
C33 C34 C35 . . 119.0(2) no
C33 C34 H39 . . 120.5 no
C35 C34 H39 . . 120.5 no
C36 C35 C34 . . 121.3(2) no
C36 C35 H40 . . 119.3 no
C34 C35 H40 . . 119.3 no
C35 C36 C31 . . 119.0(2) no
C35 C36 H41 . . 120.5 no
C31 C36 H41 . . 120.5 no
C16B C15B C14 . . 126.4(3) no
C16B C15B H42 . . 116.8 no
C14 C15B H42 . . 116.8 no
N2B C16B C15B . . 125.9(3) no
N2B C16B C17B . . 119.3(3) no
C15B C16B C17B . . 114.6(3) no
C18B C17B C16B . . 120.2(3) no
C18B C17B H43 . . 119.9 no
C16B C17B H43 . . 119.9 no
C17B C18B C13 . . 122.6(3) no
C17B C18B H44 . . 118.7 no
C13 C18B H44 . . 118.7 no
C16B N2B C21B . . 122.0(3) no
C16B N2B C19 . . 119.6(3) no
C21B N2B C19 . . 117.9(2) no
N2B C21B C22B . . 113.6(3) no
N2B C21B H45 . . 108.8 no
C22B C21B H45 . . 108.8 no
N2B C21B H46 . . 108.9 no
C22B C21B H46 . . 108.9 no
H45 C21B H46 . . 107.7 no
C21B C22B H47 . . 109.5 no
C21B C22B H48 . . 109.5 no
H47 C22B H48 . . 109.5 no
C21B C22B H49 . . 109.5 no
H47 C22B H49 . . 109.5 no
H48 C22B H49 . . 109.5 no

loop_
_geom_bond_atom_site_label_1
_geom_bond_atom_site_label_2
_geom_bond_site_symmetry_2
_geom_bond_distance
_geom_bond_publ_flag
Rh1 Rh1 2_666 2.3920(9) yes
Rh1 O1 . 2.0463(10) yes
Rh1 O2 2_666 2.0276(10) yes
Rh1 O3 . 2.0407(12) yes
Rh1 O4 2_666 2.0318(12) yes
Rh1 N3 . 2.2194(14) yes
O1 C1 . 1.2728(16) no
O2 C1 . 1.2732(18) no
O2 Rh1 2_666 2.0276(10) no
C1 C2 . 1.4784(18) no
C2 C3 . 1.389(2) no
C2 C7 . 1.391(2) no
C3 C4 . 1.3767(18) no
C3 H1 . 0.9300 no
C4 C5 . 1.408(2) no
C4 H2 . 0.9300 no
C5 N1 . 1.3691(18) no
C5 C6 . 1.408(2) no
C6 C7 . 1.3786(19) no
C6 H3 . 0.9300 no
C7 H4 . 0.9300 no
N1 C10 . 1.448(2) no
N1 C8 . 1.475(2) no
C8 C9 . 1.501(2) no
C8 H5 . 0.9700 no
C8 H6 . 0.9700 no
C9 H7 . 0.9600 no
C9 H8 . 0.9600 no
C9 H9 . 0.9600 no
C10 C11 . 1.517(3) no
C10 H10 . 0.9700 no
C10 H11 . 0.9700 no
C11 H12 . 0.9600 no
C11 H13 . 0.9600 no
C11 H14 . 0.9600 no
O3 C12 . 1.2778(16) no
O4 C12 . 1.2712(18) no
O4 Rh1 2_666 2.0318(11) no
C12 C13 . 1.4731(19) no
C13 C14 . 1.384(2) no
C13 C18A . 1.391(3) no
C13 C18B . 1.407(4) no
C14 C15B . 1.377(3) no
C14 C15A . 1.393(3) no
C14 H15 . 0.9300 no
C14 H16 . 0.9300 no
C15A C16A . 1.420(4) no
C15A H17 . 0.9300 no
C16A N2A . 1.383(3) no
C16A C17A . 1.393(4) no
C17A C18A . 1.360(4) no
C17A H18 . 0.9300 no
C18A H19 . 0.9300 no
N2A C21A . 1.476(4) no
N2A C19 . 1.531(3) no
C19 C20 . 1.465(3) no
C19 N2B . 1.492(4) no
C19 H20 . 0.9700 no
C19 H21 . 0.9700 no
C19 H22 . 0.9700 no
C19 H23 . 0.9700 no
C20 H24 . 0.9600 no
C20 H25 . 0.9600 no
C20 H26 . 0.9600 no
C21A C22A . 1.467(4) no
C21A H27 . 0.9700 no
C21A H28 . 0.9700 no
C22A H29 . 0.9600 no
C22A H30 . 0.9600 no
C22A H31 . 0.9600 no
N3 C23 . 1.1415(19) no
C23 C24 . 1.439(2) no
C24 C29 . 1.383(2) no
C24 C25 . 1.3865(19) no
C25 C26 . 1.377(2) no
C25 H32 . 0.9300 no
C26 C27 . 1.372(3) no
C26 H33 . 0.9300 no
C27 C28 . 1.360(2) no
C27 H34 . 0.9300 no
C28 C29 . 1.378(2) no
C28 H35 . 0.9300 no
C29 H36 . 0.9300 no
N4 C30 . 1.158(3) no
C30 C31 . 1.419(3) no
C31 C32 . 1.374(3) no
C31 C36 . 1.397(3) no
C32 C33 . 1.357(3) no
C32 H37 . 0.9300 no
C33 C34 . 1.366(3) no
C33 H38 . 0.9300 no
C34 C35 . 1.388(3) no
C34 H39 . 0.9300 no
C35 C36 . 1.361(3) no
C35 H40 . 0.9300 no
C36 H41 . 0.9300 no
C15B C16B . 1.359(5) no
C15B H42 . 0.9300 no
C16B N2B . 1.354(4) no
C16B C17B . 1.412(5) no
C17B C18B . 1.388(4) no
C17B H43 . 0.9300 no
C18B H44 . 0.9300 no
N2B C21B . 1.449(5) no
C21B C22B . 1.561(6) no
C21B H45 . 0.9700 no
C21B H46 . 0.9700 no
C22B H47 . 0.9600 no
C22B H48 . 0.9600 no
C22B H49 . 0.9600 no

loop_
_geom_torsion_atom_site_label_1
_geom_torsion_atom_site_label_2
_geom_torsion_atom_site_label_3
_geom_torsion_atom_site_label_4
_geom_torsion_site_symmetry_1
_geom_torsion_site_symmetry_3
_geom_torsion
_geom_torsion_publ_flag
O1 Rh1 Rh1 O2 . 2_666 -0.15(4) no
O3 Rh1 Rh1 O4 . 2_666 -1.13(3) no
O4 Rh1 O1 C1 2_666 . 89.17(9) no
O3 Rh1 O1 C1 . . -87.15(9) no
N3 Rh1 O1 C1 . . -178.41(9) no
Rh1 Rh1 O1 C1 2_666 . 1.06(8) no
Rh1 O1 C1 O2 . . -2.01(16) no
Rh1 O1 C1 C2 . . 177.59(8) no
Rh1 O2 C1 O1 2_666 . 1.89(16) no
Rh1 O2 C1 C2 2_666 . -177.72(8) no
O1 C1 C2 C3 . . -0.51(18) no
O2 C1 C2 C3 . . 179.13(12) no
O1 C1 C2 C7 . . -178.23(11) no
O2 C1 C2 C7 . . 1.41(17) no
C7 C2 C3 C4 . . 2.65(19) no
C1 C2 C3 C4 . . -175.13(12) no
C2 C3 C4 C5 . . -1.5(2) no
C3 C4 C5 N1 . . 179.51(13) no
C3 C4 C5 C6 . . -1.4(2) no
N1 C5 C6 C7 . . -177.84(13) no
C4 C5 C6 C7 . . 3.1(2) no
C5 C6 C7 C2 . . -2.0(2) no
C3 C2 C7 C6 . . -0.9(2) no
C1 C2 C7 C6 . . 176.90(12) no
C6 C5 N1 C10 . . 163.30(14) no
C4 C5 N1 C10 . . -17.7(2) no
C6 C5 N1 C8 . . -1.7(2) no
C4 C5 N1 C8 . . 177.37(13) no
C5 N1 C8 C9 . . 78.16(19) no
C10 N1 C8 C9 . . -87.58(18) no
C5 N1 C10 C11 . . -75.91(18) no
C8 N1 C10 C11 . . 89.55(17) no
O2 Rh1 O3 C12 2_666 . -85.58(9) no
O1 Rh1 O3 C12 . . 90.76(9) no
N3 Rh1 O3 C12 . . -174.38(9) no
Rh1 Rh1 O3 C12 2_666 . 1.58(8) no
Rh1 O4 C12 O3 2_666 . -0.13(16) no
Rh1 O4 C12 C13 2_666 . 179.94(8) no
Rh1 O3 C12 O4 . . -1.23(16) no
Rh1 O3 C12 C13 . . 178.70(8) no
O4 C12 C13 C14 . . -164.63(12) no
O3 C12 C13 C14 . . 15.44(18) no
O4 C12 C13 C18A . . 25.9(2) no
O3 C12 C13 C18A . . -154.05(16) no
O4 C12 C13 C18B . . 0.9(2) no
O3 C12 C13 C18B . . -179.06(17) no
C18B C13 C14 C15B . . 3.8(3) no
C12 C13 C14 C15B . . 169.83(18) no
C18A C13 C14 C15A . . -2.7(2) no
C12 C13 C14 C15A . . -172.64(16) no
C13 C14 C15A C16A . . -3.6(3) no
C14 C15A C16A N2A . . -176.0(2) no
C14 C15A C16A C17A . . 6.1(3) no
N2A C16A C17A C18A . . 179.5(2) no
C15A C16A C17A C18A . . -2.6(4) no
C16A C17A C18A C13 . . -4.0(4) no
C14 C13 C18A C17A . . 6.4(3) no
C12 C13 C18A C17A . . 176.57(19) no
C17A C16A N2A C21A . . 10.9(4) no
C15A C16A N2A C21A . . -167.0(2) no
C17A C16A N2A C19 . . -155.2(2) no
C15A C16A N2A C19 . . 27.0(3) no
C16A N2A C19 C20 . . -100.5(2) no
C21A N2A C19 C20 . . 92.9(2) no
C16A N2A C21A C22A . . -86.5(3) no
C19 N2A C21A C22A . . 79.8(3) no
O2 Rh1 N3 C23 2_666 . -36.5(4) no
O4 Rh1 N3 C23 2_666 . -126.9(4) no
O3 Rh1 N3 C23 . . 53.9(4) no
O1 Rh1 N3 C23 . . 143.6(4) no
C29 C24 C25 C26 . . 1.8(2) no
C23 C24 C25 C26 . . -175.74(14) no
C24 C25 C26 C27 . . -0.8(2) no
C25 C26 C27 C28 . . 0.0(3) no
C26 C27 C28 C29 . . -0.1(3) no
C27 C28 C29 C24 . . 1.1(2) no
C25 C24 C29 C28 . . -1.9(2) no
C23 C24 C29 C28 . . 175.59(14) no
C36 C31 C32 C33 . . 0.3(3) no
C30 C31 C32 C33 . . -177.67(17) no
C31 C32 C33 C34 . . -1.0(3) no
C32 C33 C34 C35 . . 0.6(3) no
C33 C34 C35 C36 . . 0.4(3) no
C34 C35 C36 C31 . . -1.1(3) no
C32 C31 C36 C35 . . 0.7(3) no
C30 C31 C36 C35 . . 178.76(18) no
C13 C14 C15B C16B . . 5.4(4) no
C14 C15B C16B N2B . . 177.2(3) no
C14 C15B C16B C17B . . -7.9(4) no
N2B C16B C17B C18B . . 176.4(3) no
C15B C16B C17B C18B . . 1.2(4) no
C16B C17B C18B C13 . . 7.8(5) no
C14 C13 C18B C17B . . -10.2(4) no
C12 C13 C18B C17B . . -176.6(2) no
C15B C16B N2B C21B . . 178.4(3) no
C17B C16B N2B C21B . . 3.7(5) no
C15B C16B N2B C19 . . -9.5(5) no
C17B C16B N2B C19 . . 175.9(2) no
C20 C19 N2B C16B . . -70.6(4) no
C20 C19 N2B C21B . . 101.9(3) no
C16B N2B C21B C22B . . 78.9(4) no
C19 N2B C21B C22B . . -93.4(4) no
